data_1000234
loop_
_publ_author_name
'Ferey, G'
'Le, Bail A'
'Laligant, Y'
'Hervieu, M'
'Raveau, B'
'Sulpice, A'
'Tournier, R'

_publ_section_title
;
Ordered Pd^2+^ - Cu^2+^ Substitution on 1.2.3 Superconductor: The Oxide
Y Ba~2~ Cu~(3-x)~ Pd~x~ O~y~ (x=0.5) with Pd~2+~ in Square Planar
Coordination
;
_journal_coden_ASTM JSSCBI
_journal_name_full 'Journal of Solid State Chemistry'
_journal_page_first 610
_journal_page_last 614
_journal_paper_doi 10.1016/0022-4596(88)90157-0
_journal_volume 73
_journal_year 1988
_chemical_formula_structural 'Y Ba2 Cu2.5 Pd.5 O7'
_chemical_formula_sum 'Ba2 Cu2.5 O7 Pd0.5 Y'
_chemical_name_systematic
;
Yttrium barium copper palladium oxide (1/2/2.5/.5/7)
;
_space_group_IT_number 47
_symmetry_cell_setting orthorhombic
_symmetry_Int_Tables_number 47
_symmetry_space_group_name_Hall '-P 2 2'
_symmetry_space_group_name_H-M 'P m m m'
_cell_angle_alpha 90
_cell_angle_beta 90
_cell_angle_gamma 90
_cell_formula_units_Z 1
_cell_length_a 3.841(1)
_cell_length_b 3.883(1)
_cell_length_c 11.671(3)
_cell_volume 174.1
_refine_ls_R_factor_all 0.1174
_cod_original_formula_sum 'Ba2 Cu2.5 O7 Pd.5 Y'
_cod_database_code 1000234

loop_
_symmetry_equiv_pos_as_xyz
x,y,z
-x,-y,z
x,-y,-z
-x,y,-z
-x,-y,-z
x,y,-z
-x,y,z
x,-y,z

loop_
_atom_site_label
_atom_site_type_symbol
_atom_site_symmetry_multiplicity
_atom_site_Wyckoff_symbol
_atom_site_fract_x
_atom_site_fract_y
_atom_site_fract_z
_atom_site_occupancy
_atom_site_attached_hydrogens
_atom_site_calc_flag
Y1 Y3+ 1 h 0.5 0.5 0.5 1. 0 d
Ba1 Ba2+ 2 t 0.5 0.5 0.1841(3) 1. 0 d
Cu1 Cu2+ 2 q 0. 0. 0.3582(7) 1. 0 d
Cu2 Cu2+ 1 a 0. 0. 0. 0.50(9) 0 d
Pd1 Pd2+ 1 a 0. 0. 0. 0.50(9) 0 d
O1 O2- 2 q 0. 0. 0.158(3) 1. 0 d
O2 O2- 2 r 0. 0.5 0.367(2) 1. 0 d
O3 O2- 2 s 0.5 0. 0.388(2) 1. 0 d
O4 O2- 1 b 0.5 0. 0. 1. 0 d

loop_
_atom_type_symbol
_atom_type_oxidation_number
Y3+ 3.000
Ba2+ 2.000
Cu2+ 2.400
Pd2+ 2.000
O2- -2.000
